data_4069403
loop_
_publ_author_name
'Johnson, Samuel A.'
'Taylor, Erin T.'
'Cruise, Sean J.'

_publ_section_title
;
 A Combined Experimental and Computational Study of Unexpected C&#x2212;F
 Bond Activation Intermediates and Selectivity in the Reaction of
 Pentafluorobenzene with a (PEt3)2Ni Synthon
;
_journal_issue 13
_journal_name_full Organometallics
_journal_page_first 3842
_journal_paper_doi 10.1021/om900176v
_journal_volume 28
_journal_year 2009
_chemical_absolute_configuration ad
_chemical_formula_moiety 'C18 H31 F5 Ni P2'
_chemical_formula_sum 'C18 H31 F5 Ni P2'
_chemical_formula_weight 463.08
_chemical_name_systematic
;
 ?
;
_space_group_IT_number 19
_symmetry_cell_setting orthorhombic
_symmetry_space_group_name_Hall 'P 2ac 2ab'
_symmetry_space_group_name_H-M 'P 21 21 21'
_atom_sites_solution_hydrogens geom
_atom_sites_solution_primary direct
_atom_sites_solution_secondary difmap
_audit_conform_dict_location ftp://ftp.iucr.org/pub/cif_core.dic
_audit_conform_dict_name cif_core.dic
_audit_conform_dict_version 2.3
_audit_creation_date 2008-10-27T11:40:36-00:00
_audit_creation_method 'WinGX routine CIF_UPDATE'
_cell_angle_alpha 90
_cell_angle_beta 90
_cell_angle_gamma 90
_cell_formula_units_Z 4
_cell_length_a 9.224(3)
_cell_length_b 9.411(3)
_cell_length_c 25.879(8)
_cell_measurement_reflns_used 7322
_cell_measurement_temperature 173(2)
_cell_measurement_theta_max 28.1
_cell_measurement_theta_min 2.34
_cell_volume 2246.5(12)
_computing_cell_refinement 'Bruker SMART'
_computing_data_collection 'Bruker SMART'
_computing_data_reduction 'Bruker SAINT'
_computing_molecular_graphics 'Bruker SHELXTL'
_computing_publication_material 'Bruker SHELXTL'
_computing_structure_refinement 'SHELXL-97 (Sheldrick, 1997)'
_computing_structure_solution 'Bruker SHELXTL'
_diffrn_ambient_temperature 173(2)
_diffrn_measured_fraction_theta_full 0.999
_diffrn_measured_fraction_theta_max 0.999
_diffrn_measurement_device_type 'CCD area detector'
_diffrn_measurement_method 'phi and omega scans'
_diffrn_radiation_monochromator graphite
_diffrn_radiation_type MoK\a
_diffrn_radiation_wavelength 0.71073
_diffrn_reflns_av_R_equivalents 0.046
_diffrn_reflns_av_unetI/netI 0.0314
_diffrn_reflns_limit_h_max 10
_diffrn_reflns_limit_h_min -10
_diffrn_reflns_limit_k_max 11
_diffrn_reflns_limit_k_min -11
_diffrn_reflns_limit_l_max 30
_diffrn_reflns_limit_l_min -30
_diffrn_reflns_number 21391
_diffrn_reflns_theta_full 25
_diffrn_reflns_theta_max 25
_diffrn_reflns_theta_min 2.3
_exptl_absorpt_coefficient_mu 1.046
_exptl_absorpt_correction_T_max 0.9007
_exptl_absorpt_correction_T_min 0.7399
_exptl_absorpt_correction_type multi-scan
_exptl_absorpt_process_details 'SADABS, BRUKER 2001'
_exptl_crystal_colour yellow
_exptl_crystal_density_diffrn 1.369
_exptl_crystal_density_method 'not measured'
_exptl_crystal_description block
_exptl_crystal_F_000 968
_exptl_crystal_size_max 0.32
_exptl_crystal_size_mid 0.22
_exptl_crystal_size_min 0.1
_refine_diff_density_max 1.032
_refine_diff_density_min -0.35
_refine_diff_density_rms 0.092
_refine_ls_abs_structure_details 'Flack H D (1983), Acta Cryst. A39, 876-881'
_refine_ls_abs_structure_Flack 0.01(2)
_refine_ls_extinction_method none
_refine_ls_goodness_of_fit_ref 1.108
_refine_ls_hydrogen_treatment constr
_refine_ls_matrix_type full
_refine_ls_number_parameters 241
_refine_ls_number_reflns 3950
_refine_ls_number_restraints 0
_refine_ls_restrained_S_all 1.108
_refine_ls_R_factor_all 0.0532
_refine_ls_R_factor_gt 0.0508
_refine_ls_shift/su_max 0
_refine_ls_shift/su_mean 0
_refine_ls_structure_factor_coef Fsqd
_refine_ls_weighting_details 'calc w=1/[\s^2^(Fo^2^)+(0.0787P)^2^+2.1865P] where P=(Fo^2^+2Fc^2^)/3'
_refine_ls_weighting_scheme calc
_refine_ls_wR_factor_gt 0.1337
_refine_ls_wR_factor_ref 0.1356
_reflns_number_gt 3763
_reflns_number_total 3950
_reflns_threshold_expression >2sigma(I)
_cod_data_source_file om900176v_si_001.cif
_cod_data_source_block sjf5acts
_cod_depositor_comments
;
The following automatic conversions were performed:

'_symmetry_cell_setting' value 'Orthorhombic' changed to
'orthorhombic' according to
/home/saulius/struct/CIF-dictionaries/cif_core.dic dictionary named
'cif_core.dic' version 2.4.2 from 2011-04-26.

Automatic conversion script
Id: cif_fix_values 1715 2011-07-08 13:25:40Z adriana 
;
_cod_original_cell_volume 2246.4(12)
_cod_original_sg_symbol_H-M P2(1)2(1)2(1)
_cod_database_code 4069403

loop_
_symmetry_equiv_pos_as_xyz
'x, y, z'
'-x+1/2, -y, z+1/2'
'-x, y+1/2, -z+1/2'
'x+1/2, -y+1/2, -z'

loop_
_atom_site_label
_atom_site_type_symbol
_atom_site_fract_x
_atom_site_fract_y
_atom_site_fract_z
_atom_site_U_iso_or_equiv
_atom_site_adp_type
_atom_site_occupancy
_atom_site_symmetry_multiplicity
_atom_site_calc_flag
_atom_site_refinement_flags
Ni1 Ni 0.70688(6) 0.62291(6) 0.14192(2) 0.03405(18) Uani 1 1 d .
P1 P 0.87234(14) 0.78981(12) 0.13986(6) 0.0416(3) Uani 1 1 d .
P2 P 0.53915(13) 0.46309(13) 0.15637(5) 0.0347(3) Uani 1 1 d .
F1 F 0.5888(4) 0.7534(4) 0.18016(14) 0.0653(11) Uani 1 1 d .
F2 F 0.7170(5) 0.5802(5) 0.02397(14) 0.0816(12) Uani 1 1 d .
F3 F 0.8780(5) 0.4010(5) -0.03080(14) 0.0836(13) Uani 1 1 d .
F4 F 1.0696(4) 0.2249(4) 0.01716(18) 0.0855(14) Uani 1 1 d .
F5 F 1.0862(4) 0.2367(4) 0.12205(18) 0.0739(12) Uani 1 1 d .
C1 C 0.8193(5) 0.4996(5) 0.10274(19) 0.0352(10) Uani 1 1 d .
C2 C 0.8090(5) 0.4950(5) 0.04934(17) 0.0368(10) Uani 1 1 d .
C3 C 0.8893(6) 0.4034(6) 0.0208(2) 0.0521(14) Uani 1 1 d .
C4 C 0.9849(6) 0.3127(6) 0.0447(3) 0.0525(15) Uani 1 1 d .
C5 C 0.9943(6) 0.3233(6) 0.0967(3) 0.0519(15) Uani 1 1 d .
C6 C 0.9152(4) 0.4092(4) 0.12528(17) 0.0272(9) Uani 1 1 d .
H6 H 0.9252 0.408 0.1618 0.033 Uiso 1 1 calc R
C7 C 0.9345(8) 0.8208(7) 0.2085(3) 0.0701(19) Uani 1 1 d .
H7A H 1.0026 0.9021 0.209 0.084 Uiso 1 1 calc R
H7B H 0.8496 0.8468 0.2299 0.084 Uiso 1 1 calc R
C8 C 1.0078(11) 0.6941(10) 0.2324(3) 0.099(3) Uani 1 1 d .
H8A H 0.9401 0.6139 0.2331 0.149 Uiso 1 1 calc R
H8B H 1.0379 0.7173 0.2677 0.149 Uiso 1 1 calc R
H8C H 1.0931 0.6685 0.2118 0.149 Uiso 1 1 calc R
C9 C 1.0394(6) 0.7616(6) 0.1045(2) 0.0509(13) Uani 1 1 d .
H9A H 1.0845 0.6732 0.1176 0.061 Uiso 1 1 calc R
H9B H 1.0141 0.7449 0.0678 0.061 Uiso 1 1 calc R
C10 C 1.1526(7) 0.8779(7) 0.1063(3) 0.0622(16) Uani 1 1 d .
H10A H 1.1176 0.9608 0.087 0.093 Uiso 1 1 calc R
H10B H 1.2428 0.8435 0.0907 0.093 Uiso 1 1 calc R
H10C H 1.1705 0.9049 0.1423 0.093 Uiso 1 1 calc R
C11 C 0.8034(8) 0.9604(6) 0.1212(3) 0.0623(15) Uani 1 1 d .
H11A H 0.7205 0.9856 0.1437 0.075 Uiso 1 1 calc R
H11B H 0.8799 1.033 0.1262 0.075 Uiso 1 1 calc R
C12 C 0.7550(12) 0.9616(10) 0.0657(3) 0.105(3) Uani 1 1 d .
H12A H 0.8359 0.933 0.0434 0.157 Uiso 1 1 calc R
H12B H 0.7233 1.0575 0.0563 0.157 Uiso 1 1 calc R
H12C H 0.6743 0.8949 0.0612 0.157 Uiso 1 1 calc R
C13 C 0.5111(6) 0.4475(7) 0.22607(18) 0.0457(12) Uani 1 1 d .
H13A H 0.4837 0.5416 0.2401 0.055 Uiso 1 1 calc R
H13B H 0.4296 0.3814 0.2326 0.055 Uiso 1 1 calc R
C14 C 0.6426(7) 0.3949(8) 0.2541(2) 0.0627(16) Uani 1 1 d .
H14A H 0.6735 0.3041 0.2392 0.094 Uiso 1 1 calc R
H14B H 0.6193 0.3816 0.2907 0.094 Uiso 1 1 calc R
H14C H 0.721 0.4646 0.2507 0.094 Uiso 1 1 calc R
C15 C 0.5652(5) 0.2815(5) 0.1333(2) 0.0408(11) Uani 1 1 d .
H15A H 0.5719 0.2836 0.0952 0.049 Uiso 1 1 calc R
H15B H 0.6591 0.2461 0.1467 0.049 Uiso 1 1 calc R
C16 C 0.4452(6) 0.1747(6) 0.1489(2) 0.0529(14) Uani 1 1 d .
H16A H 0.4426 0.1656 0.1866 0.079 Uiso 1 1 calc R
H16B H 0.466 0.0819 0.1334 0.079 Uiso 1 1 calc R
H16C H 0.3512 0.2091 0.1365 0.079 Uiso 1 1 calc R
C17 C 0.3630(5) 0.5184(6) 0.1313(2) 0.0459(12) Uani 1 1 d .
H17A H 0.2877 0.4531 0.1446 0.055 Uiso 1 1 calc R
H17B H 0.3408 0.6148 0.1444 0.055 Uiso 1 1 calc R
C18 C 0.3553(7) 0.5201(8) 0.0735(2) 0.0632(17) Uani 1 1 d .
H18A H 0.43 0.5839 0.0598 0.095 Uiso 1 1 calc R
H18B H 0.2594 0.5536 0.0626 0.095 Uiso 1 1 calc R
H18C H 0.3714 0.4238 0.0602 0.095 Uiso 1 1 calc R

loop_
_atom_site_aniso_label
_atom_site_aniso_U_11
_atom_site_aniso_U_22
_atom_site_aniso_U_33
_atom_site_aniso_U_23
_atom_site_aniso_U_13
_atom_site_aniso_U_12
Ni1 0.0285(3) 0.0316(3) 0.0420(3) -0.0092(2) 0.0060(3) 0.0034(2)
P1 0.0374(7) 0.0289(6) 0.0585(8) -0.0076(6) 0.0074(7) 0.0014(5)
P2 0.0249(6) 0.0382(6) 0.0408(7) -0.0051(5) 0.0020(5) 0.0023(5)
F1 0.066(2) 0.0565(19) 0.073(2) -0.0307(18) 0.0384(18) -0.0272(18)
F2 0.091(3) 0.097(3) 0.057(2) 0.001(2) -0.003(2) 0.028(2)
F3 0.088(3) 0.118(3) 0.0454(19) -0.022(2) 0.0116(19) 0.013(3)
F4 0.061(2) 0.077(3) 0.118(4) -0.047(3) 0.028(2) 0.011(2)
F5 0.0442(18) 0.0507(19) 0.127(3) 0.003(2) -0.0112(19) 0.0188(16)
C1 0.026(2) 0.033(2) 0.046(3) -0.011(2) 0.0044(19) -0.0029(19)
C2 0.033(2) 0.041(3) 0.036(2) -0.001(2) 0.006(2) 0.008(2)
C3 0.050(3) 0.059(3) 0.047(3) -0.015(3) 0.014(2) -0.006(3)
C4 0.033(3) 0.044(3) 0.080(4) -0.029(3) 0.020(3) 0.000(2)
C5 0.031(3) 0.038(3) 0.086(4) -0.002(3) -0.010(3) -0.004(2)
C6 0.0212(19) 0.0199(19) 0.041(2) -0.0038(16) -0.0057(16) 0.0028(15)
C7 0.070(4) 0.067(4) 0.073(4) -0.011(3) -0.004(4) -0.024(4)
C8 0.114(7) 0.092(6) 0.093(6) 0.028(5) -0.041(5) -0.030(5)
C9 0.037(3) 0.039(3) 0.076(4) 0.002(3) 0.013(3) -0.003(2)
C10 0.051(3) 0.047(3) 0.089(4) 0.004(3) 0.014(3) -0.011(3)
C11 0.063(4) 0.037(3) 0.087(4) 0.004(3) 0.000(3) 0.006(3)
C12 0.154(9) 0.080(5) 0.080(5) 0.014(4) -0.005(5) 0.029(6)
C13 0.041(3) 0.063(3) 0.033(2) -0.003(2) 0.005(2) 0.000(3)
C14 0.054(3) 0.086(4) 0.049(3) 0.013(3) -0.005(3) 0.001(3)
C15 0.028(2) 0.035(2) 0.059(3) -0.006(2) -0.002(2) 0.0024(19)
C16 0.043(3) 0.044(3) 0.072(4) 0.000(3) -0.006(3) -0.010(2)
C17 0.028(2) 0.058(3) 0.052(3) -0.003(2) -0.004(2) 0.008(2)
C18 0.047(3) 0.083(4) 0.060(4) -0.002(3) -0.014(3) 0.023(3)

loop_
_atom_type_symbol
_atom_type_description
_atom_type_scat_dispersion_real
_atom_type_scat_dispersion_imag
_atom_type_scat_source
C C 0.0033 0.0016 'International Tables Vol C Tables 4.2.6.8 and 6.1.1.4'
H H 0 0 'International Tables Vol C Tables 4.2.6.8 and 6.1.1.4'
F F 0.0171 0.0103 'International Tables Vol C Tables 4.2.6.8 and 6.1.1.4'
P P 0.1023 0.0942 'International Tables Vol C Tables 4.2.6.8 and 6.1.1.4'
Ni Ni 0.3393 1.1124 'International Tables Vol C Tables 4.2.6.8 and 6.1.1.4'

loop_
_geom_angle_atom_site_label_1
_geom_angle_atom_site_label_2
_geom_angle_atom_site_label_3
_geom_angle
C1 Ni1 F1 178.0(2)
C1 Ni1 P2 93.35(14)
F1 Ni1 P2 87.16(10)
C1 Ni1 P1 92.63(14)
F1 Ni1 P1 87.07(10)
P2 Ni1 P1 171.41(6)
C11 P1 C9 107.3(3)
C11 P1 C7 102.8(3)
C9 P1 C7 103.9(3)
C11 P1 Ni1 113.7(2)
C9 P1 Ni1 119.97(18)
C7 P1 Ni1 107.4(2)
C13 P2 C15 105.4(3)
C13 P2 C17 104.4(2)
C15 P2 C17 105.5(2)
C13 P2 Ni1 108.88(19)
C15 P2 Ni1 119.61(16)
C17 P2 Ni1 111.9(2)
C6 C1 C2 117.0(4)
C6 C1 Ni1 121.4(4)
C2 C1 Ni1 121.7(4)
F2 C2 C3 117.3(5)
F2 C2 C1 120.9(4)
C3 C2 C1 121.7(5)
F3 C3 C2 120.8(5)
F3 C3 C4 119.3(5)
C2 C3 C4 119.9(5)
F4 C4 C5 122.5(6)
F4 C4 C3 121.0(6)
C5 C4 C3 116.4(5)
C6 C5 F5 116.6(6)
C6 C5 C4 124.7(5)
F5 C5 C4 118.7(5)
C5 C6 C1 120.3(5)
C8 C7 P1 113.6(5)
C10 C9 P1 117.7(4)
C12 C11 P1 111.6(5)
C14 C13 P2 113.0(4)
C16 C15 P2 115.4(3)
C18 C17 P2 113.6(4)

loop_
_geom_bond_atom_site_label_1
_geom_bond_atom_site_label_2
_geom_bond_distance
Ni1 C1 1.858(4)
Ni1 F1 1.916(3)
Ni1 P2 2.1899(14)
Ni1 P1 2.1907(14)
P1 C11 1.792(6)
P1 C9 1.812(5)
P1 C7 1.890(7)
P2 C13 1.828(5)
P2 C15 1.826(5)
P2 C17 1.826(5)
F2 C2 1.339(6)
F3 C3 1.339(7)
F4 C4 1.343(6)
F5 C5 1.347(7)
C1 C6 1.359(6)
C1 C2 1.386(7)
C2 C3 1.356(7)
C3 C4 1.375(9)
C4 C5 1.352(9)
C5 C6 1.315(7)
C7 C8 1.503(11)
C9 C10 1.514(8)
C11 C12 1.506(11)
C13 C14 1.496(8)
C15 C16 1.548(7)
C17 C18 1.498(8)
